data_7028324
loop_
_publ_author_name
'Gao, Song'
'Chen, Mao-Long'
'Zhou, Zhao-Hui'

_publ_section_title
;
 Substitution of gadolinium ethylenediaminetetraacetate with phosphites:
 towards gadolinium deposit in nephrogenic systemic fibrosis.
;
_journal_issue 2
_journal_name_full 'Dalton transactions (Cambridge, England : 2003)'
_journal_page_first 639
_journal_page_last 645
_journal_paper_doi 10.1039/c3dt52015c
_journal_volume 43
_journal_year 2014
_chemical_formula_moiety 'C20 H33 Gd2 N4 Na8.5 O39 P2, 2(Cl), 3(O), 0.5(Cl O2)'
_chemical_formula_sum 'C20 H33 Cl2.5 Gd2 N4 Na8.5 O43 P2'
_chemical_formula_weight 1677.98
_chemical_name_systematic
;
 ? 
;
_space_group_crystal_system triclinic
_space_group_IT_number 2
_space_group_name_Hall '-P 1'
_space_group_name_H-M_alt 'P -1'
_symmetry_space_group_name_Hall '-P 1'
_symmetry_space_group_name_H-M 'P -1'
_atom_sites_solution_hydrogens geom
_atom_sites_solution_primary direct
_atom_sites_solution_secondary difmap
_audit_creation_date 2013-07-23
_audit_creation_method
;
  Olex2 1.1
  (compiled 2011.11.01 svn.r2039, GUI svn.r3906)
;
_cell_angle_alpha 94.063(6)
_cell_angle_beta 103.853(7)
_cell_angle_gamma 93.889(6)
_cell_formula_units_Z 2
_cell_length_a 10.4283(9)
_cell_length_b 16.3350(12)
_cell_length_c 17.3916(12)
_cell_measurement_temperature 173(2)
_cell_volume 2858.2(4)
_computing_molecular_graphics
;
O. V. Dolomanov, L. J. Bourhis, R. J. Gildea, J. A. K. Howard and H. Puschmann,
OLEX2: a complete structure solution, refinement and analysis program.
J. Appl. Cryst. (2009). 42, 339-341.
;
_computing_publication_material
;
O. V. Dolomanov, L. J. Bourhis, R. J. Gildea, J. A. K. Howard and H. Puschmann,
OLEX2: a complete structure solution, refinement and analysis program.
J. Appl. Cryst. (2009). 42, 339-341.
;
_computing_structure_refinement
;
XL, G.M. Sheldrick, Acta Cryst.
(2008). A64, 112-122
;
_computing_structure_solution 'SHELXS-97 (Sheldrick, 1990)'
_diffrn_ambient_temperature 446(2)
_diffrn_measured_fraction_theta_full 0.997
_diffrn_measured_fraction_theta_max 0.997
_diffrn_radiation_monochromator graphite
_diffrn_radiation_type 'MO K\a'
_diffrn_radiation_wavelength 0.71073
_diffrn_reflns_av_R_equivalents 0.0494
_diffrn_reflns_av_unetI/netI 0.0838
_diffrn_reflns_limit_h_max 12
_diffrn_reflns_limit_h_min -12
_diffrn_reflns_limit_k_max 19
_diffrn_reflns_limit_k_min -19
_diffrn_reflns_limit_l_max 21
_diffrn_reflns_limit_l_min -20
_diffrn_reflns_number 20606
_diffrn_reflns_theta_full 25.50
_diffrn_reflns_theta_max 25.50
_diffrn_reflns_theta_min 3.00
_diffrn_source 'fine-focus sealed tube'
_diffrn_source_current n/a
_diffrn_source_voltage n/a
_exptl_absorpt_coefficient_mu 2.647
_exptl_absorpt_correction_T_max 0.7777
_exptl_absorpt_correction_T_min 0.6196
_exptl_absorpt_correction_type multi-scan
_exptl_crystal_density_diffrn 1.950
_exptl_crystal_density_method 'not measured'
_exptl_crystal_F_000 1638
_exptl_crystal_size_max 0.20
_exptl_crystal_size_mid 0.10
_exptl_crystal_size_min 0.10
_refine_diff_density_max 1.815
_refine_diff_density_min -1.468
_refine_diff_density_rms 0.166
_refine_ls_extinction_method none
_refine_ls_goodness_of_fit_ref 1.060
_refine_ls_hydrogen_treatment mixed
_refine_ls_matrix_type full
_refine_ls_number_parameters 780
_refine_ls_number_reflns 10596
_refine_ls_number_restraints 14
_refine_ls_restrained_S_all 1.064
_refine_ls_R_factor_all 0.0790
_refine_ls_R_factor_gt 0.0518
_refine_ls_shift/su_max 0.006
_refine_ls_shift/su_mean 0.000
_refine_ls_structure_factor_coef Fsqd
_refine_ls_weighting_details 'calc w=1/[\s^2^(Fo^2^)+(0.0224P)^2^+10.8073P] where P=(Fo^2^+2Fc^2^)/3'
_refine_ls_weighting_scheme calc
_refine_ls_wR_factor_gt 0.1011
_refine_ls_wR_factor_ref 0.1142
_reflns_number_gt 7523
_reflns_number_total 10596
_reflns_threshold_expression >2sigma(I)
_cod_data_source_file c3dt52015c.txt
_cod_data_source_block a
_cod_depositor_comments
;
The following automatic conversions were performed:

'_exptl_absorpt_correction_type' value 'MULTI-SCAN' changed to
'multi-scan' according to
/usr/data/users/saulius/automatic-downloads/current/RSC/lib/dictionaries/cif_core.dic
dictionary named 'cif_core.dic' version 2.4.2 from 2011-04-26.

Automatic conversion script
Id: cif_fix_values 2281 2013-09-26 08:29:07Z andrius 
;
_cod_original_formula_sum 'C20 H33 Cl2.50 Gd2 N4 Na8.50 O43 P2'
_cod_database_code 7028324

loop_
_space_group_symop_id
_space_group_symop_operation_xyz
1 'x, y, z'
2 '-x, -y, -z'

loop_
_atom_site_label
_atom_site_type_symbol
_atom_site_fract_x
_atom_site_fract_y
_atom_site_fract_z
_atom_site_U_iso_or_equiv
_atom_site_adp_type
_atom_site_occupancy
_atom_site_symmetry_multiplicity
_atom_site_calc_flag
_atom_site_refinement_flags
_atom_site_disorder_assembly
_atom_site_disorder_group
Gd1 Gd -1.96162(3) -0.16809(2) -0.48366(2) 0.00955(10) Uani 1 1 d . . .
Gd2 Gd -1.53549(3) 0.16504(2) -0.01881(2) 0.01321(11) Uani 1 1 d . . .
Na1 Na -1.5888(4) -0.0464(2) -0.3222(3) 0.0430(10) Uani 1 1 d . . .
Na2 Na -1.7695(3) 0.3945(2) 0.2375(2) 0.0373(9) Uani 1 1 d . . .
Na3 Na -1.9338(3) 0.22047(18) 0.16483(18) 0.0174(7) Uani 1 1 d . . .
Na4 Na -1.7281(3) -0.3902(2) -0.7459(2) 0.0334(9) Uani 1 1 d . . .
Na5 Na -1.8746(3) -0.23459(19) -0.81478(18) 0.0224(7) Uani 1 1 d . . .
Na6 Na -1.3574(3) -0.2291(2) -0.2977(2) 0.0298(8) Uani 1 1 d . . .
Na7 Na -1.4178(3) 0.17953(18) -0.31041(18) 0.0201(7) Uani 1 1 d . . .
Na8 Na -1.7242(3) -0.00673(18) -0.11458(18) 0.0190(7) Uani 1 1 d . . .
Na9 Na -1.5000 0.0000 -0.5000 0.0212(10) Uani 1 2 d S . .
P1 P -2.04106(18) 0.01436(11) -0.37446(12) 0.0117(4) Uani 1 1 d . . .
H1 H -1.9708 0.0527 -0.3374 0.014 Uiso 1 1 calc R . .
P2 P -1.6206(2) 0.00464(15) 0.09413(13) 0.0228(5) Uani 1 1 d . . .
H2 H -1.7017 -0.0349 0.0770 0.027 Uiso 1 1 calc R A 1
Cl1 Cl -1.8629(3) 0.50411(16) -0.2294(2) 0.0763(12) Uani 1 1 d . . .
Cl2 Cl -1.2828(3) 0.50630(17) 0.5026(2) 0.0626(9) Uani 1 1 d . . .
N1 N -2.0404(5) -0.3020(4) -0.5794(4) 0.0119(13) Uani 1 1 d . . .
N2 N -1.8975(5) -0.3008(4) -0.4120(3) 0.0096(13) Uani 1 1 d . . .
N3 N -1.6185(6) 0.2970(4) -0.0843(4) 0.0148(14) Uani 1 1 d . . .
N4 N -1.4322(5) 0.2955(4) 0.0750(4) 0.0149(14) Uani 1 1 d . . .
O1 O -1.8090(5) -0.2165(3) -0.5606(3) 0.0152(11) Uani 1 1 d . . .
O2 O -1.7849(5) -0.2630(3) -0.6797(3) 0.0187(12) Uani 1 1 d . . .
O3 O -2.1774(5) -0.1683(3) -0.5754(3) 0.0156(11) Uani 1 1 d . . .
O4 O -2.3662(5) -0.2347(3) -0.6466(3) 0.0253(14) Uani 1 1 d . . .
O5 O -1.7484(4) -0.1566(3) -0.3968(3) 0.0155(11) Uani 1 1 d . . .
O6 O -1.5749(5) -0.2051(3) -0.3174(3) 0.0218(13) Uani 1 1 d . . .
O7 O -2.1225(4) -0.2303(3) -0.4174(3) 0.0139(11) Uani 1 1 d . . .
O8 O -2.1476(5) -0.2776(3) -0.3039(3) 0.0174(12) Uani 1 1 d . . .
O9 O -1.9755(5) -0.0641(3) -0.3897(3) 0.0153(11) Uani 1 1 d . . .
O10 O -2.1504(5) -0.0010(3) -0.3313(3) 0.0215(13) Uani 1 1 d . . .
O11 O -1.7214(5) 0.1418(3) -0.1283(3) 0.0184(12) Uani 1 1 d . . .
O12 O -1.9260(5) 0.1747(3) -0.1781(3) 0.0251(13) Uani 1 1 d . . .
O20 O -2.0860(4) 0.0583(3) -0.4501(3) 0.0166(12) Uani 1 1 d . . .
O13 O -1.3810(5) 0.2315(3) -0.0788(3) 0.0196(12) Uani 1 1 d . . .
O14 O -1.3533(5) 0.2836(3) -0.1890(3) 0.0241(13) Uani 1 1 d . . .
O15 O -1.3507(5) 0.1423(3) 0.0839(3) 0.0175(12) Uani 1 1 d . . .
O16 O -1.1541(5) 0.1848(3) 0.1633(3) 0.0202(12) Uani 1 1 d . . .
O17 O -1.6828(5) 0.2181(3) 0.0532(3) 0.0182(12) Uani 1 1 d . . .
O18 O -1.7121(5) 0.2757(3) 0.1670(3) 0.0213(13) Uani 1 1 d . . .
O19 O -1.6358(5) 0.0501(3) 0.0206(3) 0.0183(12) Uani 1 1 d . . .
O21 O -1.5157(5) -0.0560(3) 0.1003(3) 0.0190(12) Uani 1 1 d . . .
O22 O -1.6316(12) 0.0312(7) 0.1722(7) 0.023(4) Uani 0.454(13) 1 d PU . 1
C1 C -1.9974(7) -0.2864(4) -0.6516(4) 0.0136(16) Uani 1 1 d . . .
H1A H -2.0521 -0.2458 -0.6807 0.016 Uiso 1 1 calc R . .
H1B H -2.0090 -0.3381 -0.6868 0.016 Uiso 1 1 calc R . .
C2 C -1.8521(7) -0.2531(4) -0.6291(5) 0.0138(16) Uani 1 1 d . . .
C3 C -2.1858(7) -0.3154(4) -0.5981(4) 0.0139(16) Uani 1 1 d . . .
H3A H -2.2131 -0.3425 -0.5547 0.017 Uiso 1 1 calc R . .
H3B H -2.2178 -0.3523 -0.6477 0.017 Uiso 1 1 calc R . .
C4 C -2.2484(7) -0.2335(4) -0.6084(4) 0.0141(16) Uani 1 1 d . . .
C5 C -1.7516(7) -0.3023(4) -0.3924(5) 0.0158(17) Uani 1 1 d . . .
H5A H -1.7237 -0.3247 -0.4396 0.019 Uiso 1 1 calc R . .
H5B H -1.7237 -0.3385 -0.3492 0.019 Uiso 1 1 calc R . .
C6 C -1.6851(7) -0.2148(5) -0.3659(4) 0.0126(16) Uani 1 1 d . . .
C7 C -1.9417(7) -0.2907(5) -0.3381(4) 0.0145(16) Uani 1 1 d . . .
H7A H -1.8808 -0.2487 -0.3005 0.017 Uiso 1 1 calc R . .
H7B H -1.9385 -0.3434 -0.3132 0.017 Uiso 1 1 calc R . .
C8 C -2.0818(7) -0.2644(5) -0.3536(5) 0.0186(18) Uani 1 1 d . . .
C9 C -1.9767(7) -0.3753(4) -0.5458(4) 0.0152(16) Uani 1 1 d . . .
H9A H -1.8865 -0.3750 -0.5548 0.018 Uiso 1 1 calc R . .
H9B H -2.0286 -0.4261 -0.5744 0.018 Uiso 1 1 calc R . .
C10 C -1.9675(7) -0.3771(4) -0.4583(4) 0.0127(16) Uani 1 1 d . . .
H10A H -2.0579 -0.3844 -0.4498 0.015 Uiso 1 1 calc R . .
H10B H -1.9199 -0.4249 -0.4388 0.015 Uiso 1 1 calc R . .
C11 C -1.7625(7) 0.2839(5) -0.1167(5) 0.0183(18) Uani 1 1 d . . .
H11A H -1.7886 0.3177 -0.1620 0.022 Uiso 1 1 calc R . .
H11B H -1.8075 0.3024 -0.0754 0.022 Uiso 1 1 calc R . .
C12 C -1.8080(7) 0.1937(5) -0.1446(4) 0.0154(17) Uani 1 1 d . . .
C13 C -1.5519(7) 0.3067(5) -0.1508(5) 0.0190(18) Uani 1 1 d . . .
H13A H -1.5402 0.3662 -0.1578 0.023 Uiso 1 1 calc R . .
H13B H -1.6113 0.2795 -0.2004 0.023 Uiso 1 1 calc R . .
C14 C -1.4182(7) 0.2721(4) -0.1394(5) 0.0157(17) Uani 1 1 d . . .
C15 C -1.2906(7) 0.2870(5) 0.1078(5) 0.0169(17) Uani 1 1 d . . .
H15A H -1.2602 0.3210 0.1593 0.020 Uiso 1 1 calc R . .
H15B H -1.2396 0.3082 0.0711 0.020 Uiso 1 1 calc R . .
C16 C -1.2618(7) 0.1971(5) 0.1205(5) 0.0164(17) Uani 1 1 d . . .
C17 C -1.5000(7) 0.2999(5) 0.1410(5) 0.0181(17) Uani 1 1 d . . .
H17A H -1.4978 0.3583 0.1610 0.022 Uiso 1 1 calc R . .
H17B H -1.4496 0.2708 0.1851 0.022 Uiso 1 1 calc R . .
C18 C -1.6440(7) 0.2627(4) 0.1185(5) 0.0172(17) Uani 1 1 d . . .
C19 C -1.5863(7) 0.3697(5) -0.0243(5) 0.0174(17) Uani 1 1 d . . .
H19A H -1.6532 0.3695 0.0076 0.021 Uiso 1 1 calc R . .
H19B H -1.5916 0.4206 -0.0522 0.021 Uiso 1 1 calc R . .
C20 C -1.4482(7) 0.3707(4) 0.0315(5) 0.0169(17) Uani 1 1 d . . .
H20A H -1.3807 0.3751 0.0001 0.020 Uiso 1 1 calc R . .
H20B H -1.4327 0.4198 0.0703 0.020 Uiso 1 1 calc R . .
O1W O -1.4325(5) 0.1380(3) -0.4452(3) 0.0230(13) Uani 1 1 d . . .
O2W O -1.7553(5) -0.1066(3) -0.7637(3) 0.0217(13) Uani 1 1 d . . .
O3W O -1.7679(5) -0.0592(3) -0.2505(3) 0.0216(12) Uani 1 1 d . . .
O4W O -1.6881(5) 0.0243(3) -0.4423(3) 0.0249(13) Uani 1 1 d . . .
O5W O -1.5593(5) 0.0925(3) -0.2568(3) 0.0207(12) Uani 1 1 d . . .
O6W O -1.6762(8) 0.4972(4) 0.1675(8) 0.110(4) Uani 1 1 d U . .
O7W O -1.8317(6) 0.5044(3) 0.3155(4) 0.0379(17) Uani 1 1 d . . .
O8W O -1.9754(6) 0.3684(4) 0.1436(4) 0.0346(15) Uani 1 1 d . . .
O9W O -1.8190(5) 0.1083(3) 0.2224(3) 0.0243(13) Uani 1 1 d . . .
O10W O -1.9435(5) 0.1431(3) 0.0377(3) 0.0269(14) Uani 1 1 d . . .
O11W O -1.5745(6) 0.3801(4) 0.3299(5) 0.064(2) Uani 1 1 d . . .
O12W O -1.3850(5) -0.2232(4) -0.4426(3) 0.0274(14) Uani 1 1 d . . .
H12A H -1.4071 -0.2726 -0.4666 0.041 Uiso 1 1 d R . .
H12B H -1.4472 -0.1913 -0.4605 0.041 Uiso 1 1 d R . .
O13W O -1.9427(6) -0.3819(4) -0.8347(4) 0.0346(15) Uani 1 1 d . . .
O14W O -1.8942(6) -0.2527(5) -0.9558(4) 0.0454(18) Uani 1 1 d . . .
H14W H -1.9426 -0.2142 -0.9810 0.068 Uiso 1 1 d R . .
O15W O -1.5146(7) -0.3832(5) -0.6634(5) 0.061(2) Uani 1 1 d D . .
H15W H -1.4598 -0.3307 -0.6604 0.091 Uiso 1 1 d RD . .
O16W O -1.4063(5) -0.0598(3) -0.3795(3) 0.0246(13) Uani 1 1 d . . .
O17W O -1.9526(5) 0.0122(3) -0.1251(4) 0.0291(14) Uani 1 1 d . . .
H17C H -2.0002 -0.0349 -0.1414 0.044 Uiso 1 1 d R . .
H17D H -1.9632 0.0297 -0.0784 0.044 Uiso 1 1 d R . .
O18W O -1.5056(9) 0.3808(5) 0.4996(6) 0.088(3) Uani 1 1 d . . .
O20W O -1.9484(6) -0.0070(4) 0.0215(4) 0.0428(18) Uani 1 1 d . . .
O22A O -1.7456(9) -0.0099(6) 0.1171(6) 0.017(3) Uani 0.546(13) 1 d PU . 2
Cl3 Cl -1.8415(8) 0.5066(4) 0.0058(4) 0.083(2) Uani 0.50 1 d P . .
O1C O -1.5793(12) -0.4904(8) -0.2567(8) 0.047(3) Uani 0.65 1 d P . .
O1E O -1.633(2) -0.4840(14) -0.3078(17) 0.053(7) Uani 0.35 1 d P . .
H4 H -1.536(10) -0.374(5) -0.619(3) 0.063 Uiso 1 1 d D . .
O1A O -1.9041(19) 0.5765(8) 0.0100(8) 0.058(5) Uani 0.50 1 d P . .
O1B O -1.959(3) 0.4292(10) -0.0031(10) 0.101(8) Uani 0.50 1 d P . .

loop_
_atom_site_aniso_label
_atom_site_aniso_U_11
_atom_site_aniso_U_22
_atom_site_aniso_U_33
_atom_site_aniso_U_23
_atom_site_aniso_U_13
_atom_site_aniso_U_12
Gd1 0.00855(19) 0.00912(19) 0.0113(2) 0.00068(15) 0.00330(15) 0.00024(13)
Gd2 0.0116(2) 0.0109(2) 0.0157(2) 0.00145(16) 0.00068(16) 0.00071(14)
Na1 0.049(2) 0.0200(19) 0.072(3) -0.0098(18) 0.045(2) -0.0084(16)
Na2 0.0260(19) 0.024(2) 0.065(3) -0.0065(18) 0.0188(18) 0.0023(15)
Na3 0.0131(15) 0.0203(17) 0.0193(17) 0.0024(13) 0.0047(13) 0.0010(12)
Na4 0.0225(18) 0.0192(18) 0.063(3) 0.0028(17) 0.0204(18) 0.0011(14)
Na5 0.0164(16) 0.0282(19) 0.0204(18) -0.0028(14) 0.0010(13) 0.0045(13)
Na6 0.0163(17) 0.052(2) 0.025(2) 0.0100(17) 0.0074(14) 0.0109(15)
Na7 0.0209(17) 0.0230(18) 0.0173(17) 0.0025(14) 0.0061(13) 0.0009(13)
Na8 0.0204(17) 0.0202(17) 0.0150(17) 0.0012(13) 0.0014(13) 0.0031(13)
Na9 0.021(2) 0.022(2) 0.021(3) 0.003(2) 0.0068(19) 0.0014(18)
P1 0.0127(10) 0.0102(10) 0.0129(10) -0.0008(8) 0.0053(8) -0.0003(7)
P2 0.0202(12) 0.0396(14) 0.0151(12) 0.0103(10) 0.0109(9) 0.0155(10)
Cl1 0.0371(16) 0.0314(15) 0.169(4) -0.0134(18) 0.051(2) -0.0056(12)
Cl2 0.0497(17) 0.0459(17) 0.098(3) 0.0151(17) 0.0283(17) -0.0037(13)
N1 0.008(3) 0.014(3) 0.017(4) 0.001(3) 0.008(3) 0.003(2)
N2 0.006(3) 0.016(3) 0.008(3) 0.003(3) 0.002(2) 0.003(2)
N3 0.014(3) 0.014(3) 0.018(4) -0.001(3) 0.006(3) -0.001(3)
N4 0.010(3) 0.017(4) 0.020(4) 0.001(3) 0.007(3) 0.004(3)
O1 0.013(3) 0.014(3) 0.018(3) -0.007(2) 0.007(2) -0.006(2)
O2 0.014(3) 0.019(3) 0.025(3) -0.002(2) 0.011(2) -0.004(2)
O3 0.017(3) 0.015(3) 0.014(3) -0.001(2) 0.003(2) 0.001(2)
O4 0.012(3) 0.025(3) 0.032(4) -0.004(3) -0.007(3) 0.001(2)
O5 0.011(3) 0.017(3) 0.017(3) 0.002(2) 0.001(2) 0.002(2)
O6 0.011(3) 0.029(3) 0.023(3) 0.000(3) -0.001(2) 0.001(2)
O7 0.011(3) 0.020(3) 0.013(3) 0.006(2) 0.005(2) 0.003(2)
O8 0.015(3) 0.020(3) 0.019(3) 0.003(2) 0.009(2) -0.002(2)
O9 0.020(3) 0.017(3) 0.013(3) 0.001(2) 0.009(2) 0.005(2)
O10 0.028(3) 0.020(3) 0.022(3) 0.003(2) 0.017(3) 0.004(2)
O11 0.014(3) 0.022(3) 0.019(3) 0.002(2) 0.002(2) 0.005(2)
O12 0.012(3) 0.032(4) 0.027(3) -0.001(3) -0.002(2) 0.002(2)
O20 0.011(3) 0.023(3) 0.016(3) 0.006(2) 0.002(2) 0.000(2)
O13 0.018(3) 0.018(3) 0.027(3) 0.007(3) 0.011(2) 0.007(2)
O14 0.024(3) 0.028(3) 0.024(3) -0.004(3) 0.016(3) -0.003(2)
O15 0.018(3) 0.016(3) 0.017(3) 0.001(2) -0.001(2) 0.002(2)
O16 0.015(3) 0.024(3) 0.018(3) 0.007(2) -0.004(2) -0.001(2)
O17 0.019(3) 0.017(3) 0.018(3) -0.001(2) 0.006(2) -0.005(2)
O18 0.023(3) 0.017(3) 0.029(3) -0.003(2) 0.018(3) 0.002(2)
O19 0.019(3) 0.014(3) 0.017(3) 0.007(2) -0.004(2) 0.000(2)
O21 0.022(3) 0.015(3) 0.019(3) 0.001(2) 0.001(2) 0.005(2)
O22 0.037(9) 0.028(8) 0.009(7) 0.007(5) 0.011(6) 0.021(6)
C1 0.012(4) 0.014(4) 0.015(4) 0.000(3) 0.004(3) 0.000(3)
C2 0.012(4) 0.014(4) 0.015(4) 0.000(3) 0.002(3) 0.003(3)
C3 0.013(4) 0.013(4) 0.013(4) -0.001(3) 0.000(3) 0.000(3)
C4 0.019(4) 0.012(4) 0.010(4) 0.001(3) 0.003(3) -0.001(3)
C5 0.016(4) 0.015(4) 0.015(4) -0.004(3) 0.003(3) 0.002(3)
C6 0.016(4) 0.017(4) 0.006(4) 0.000(3) 0.006(3) 0.001(3)
C7 0.017(4) 0.015(4) 0.014(4) 0.006(3) 0.007(3) 0.000(3)
C8 0.012(4) 0.019(4) 0.022(5) -0.010(4) 0.004(3) -0.005(3)
C9 0.017(4) 0.009(4) 0.022(4) 0.002(3) 0.009(3) 0.002(3)
C10 0.006(4) 0.012(4) 0.020(4) -0.003(3) 0.006(3) -0.005(3)
C11 0.013(4) 0.024(5) 0.021(5) 0.007(4) 0.006(3) 0.011(3)
C12 0.020(4) 0.016(4) 0.012(4) 0.002(3) 0.005(3) 0.003(3)
C13 0.017(4) 0.021(4) 0.023(5) 0.007(4) 0.011(3) 0.004(3)
C14 0.021(4) 0.010(4) 0.016(4) -0.003(3) 0.006(3) -0.002(3)
C15 0.017(4) 0.018(4) 0.016(4) -0.002(3) 0.006(3) -0.004(3)
C16 0.021(5) 0.019(4) 0.013(4) -0.003(3) 0.014(4) -0.001(3)
C17 0.020(4) 0.018(4) 0.017(4) -0.006(3) 0.009(3) -0.003(3)
C18 0.020(4) 0.009(4) 0.024(5) 0.007(3) 0.005(4) 0.006(3)
C19 0.017(4) 0.015(4) 0.023(5) 0.000(3) 0.011(3) 0.000(3)
C20 0.018(4) 0.012(4) 0.021(4) -0.001(3) 0.008(3) -0.005(3)
O1W 0.021(3) 0.025(3) 0.021(3) -0.002(3) 0.005(2) -0.006(2)
O2W 0.024(3) 0.018(3) 0.028(3) 0.009(3) 0.012(3) 0.006(2)
O3W 0.023(3) 0.026(3) 0.014(3) -0.006(2) 0.005(2) 0.002(2)
O4W 0.021(3) 0.018(3) 0.035(4) 0.003(3) 0.007(3) 0.000(2)
O5W 0.020(3) 0.024(3) 0.018(3) 0.004(2) 0.004(2) 0.001(2)
O6W 0.071(6) 0.022(4) 0.259(12) -0.016(6) 0.095(7) 0.001(4)
O7W 0.040(4) 0.018(3) 0.065(5) -0.003(3) 0.031(3) 0.003(3)
O8W 0.036(4) 0.022(3) 0.042(4) 0.005(3) 0.003(3) 0.002(3)
O9W 0.033(3) 0.026(3) 0.021(3) 0.012(3) 0.015(3) 0.017(3)
O10W 0.031(3) 0.025(3) 0.024(3) 0.000(3) 0.008(3) -0.002(3)
O11W 0.038(4) 0.035(4) 0.112(7) 0.011(4) 0.004(4) -0.007(3)
O12W 0.024(3) 0.031(4) 0.030(4) 0.011(3) 0.006(3) 0.011(3)
O13W 0.034(4) 0.035(4) 0.032(4) -0.007(3) 0.008(3) -0.005(3)
O14W 0.042(4) 0.064(5) 0.032(4) 0.002(4) 0.008(3) 0.026(3)
O15W 0.041(4) 0.045(5) 0.092(7) 0.012(4) 0.009(4) -0.005(3)
O16W 0.021(3) 0.034(4) 0.017(3) 0.004(3) 0.003(2) -0.001(2)
O17W 0.016(3) 0.025(3) 0.042(4) -0.015(3) 0.003(3) -0.002(2)
O18W 0.101(7) 0.065(6) 0.100(8) -0.027(5) 0.045(6) -0.018(5)
O20W 0.038(4) 0.052(5) 0.039(5) 0.008(4) 0.007(3) 0.008(4)
O22A 0.017(6) 0.024(6) 0.019(6) 0.010(5) 0.015(5) 0.011(4)
Cl3 0.149(7) 0.041(4) 0.071(5) 0.008(3) 0.048(5) 0.021(4)
O1C 0.040(8) 0.043(7) 0.055(9) -0.003(7) 0.011(6) -0.004(6)
O1E 0.023(13) 0.033(12) 0.11(2) 0.018(15) 0.019(13) 0.005(10)
O1A 0.120(14) 0.029(8) 0.024(8) -0.015(6) 0.038(9) -0.048(9)
O1B 0.22(2) 0.024(9) 0.057(13) 0.001(8) 0.038(14) -0.027(12)

loop_
_atom_type_symbol
_atom_type_description
_atom_type_scat_dispersion_real
_atom_type_scat_dispersion_imag
_atom_type_scat_source
C C 0.0033 0.0016 'International Tables Vol C Tables 4.2.6.8 and 6.1.1.4'
H H 0.0000 0.0000 'International Tables Vol C Tables 4.2.6.8 and 6.1.1.4'
Cl Cl 0.1484 0.1585 'International Tables Vol C Tables 4.2.6.8 and 6.1.1.4'
Gd Gd -0.1653 3.9035 'International Tables Vol C Tables 4.2.6.8 and 6.1.1.4'
N N 0.0061 0.0033 'International Tables Vol C Tables 4.2.6.8 and 6.1.1.4'
Na Na 0.0362 0.0249 'International Tables Vol C Tables 4.2.6.8 and 6.1.1.4'
O O 0.0106 0.0060 'International Tables Vol C Tables 4.2.6.8 and 6.1.1.4'
P P 0.1023 0.0942 'International Tables Vol C Tables 4.2.6.8 and 6.1.1.4'

loop_
_geom_angle_atom_site_label_1
_geom_angle_atom_site_label_2
_geom_angle_atom_site_label_3
_geom_angle
_geom_angle_site_symmetry_1
_geom_angle_site_symmetry_3
N1 Gd1 N2 68.17(18) . .
O1 Gd1 N1 62.90(16) . .
O1 Gd1 N2 81.18(17) . .
O1 Gd1 O7 137.00(16) . .
O3 Gd1 N1 64.57(17) . .
O3 Gd1 N2 119.48(17) . .
O3 Gd1 O1 107.32(16) . .
O3 Gd1 O7 73.92(16) . .
O5 Gd1 N1 118.87(17) . .
O5 Gd1 N2 65.21(17) . .
O5 Gd1 O1 72.79(17) . .
O5 Gd1 O3 175.31(16) . .
O5 Gd1 O7 109.32(16) . .
O7 Gd1 N1 81.07(17) . .
O7 Gd1 N2 63.25(16) . .
O9 Gd1 N1 156.46(17) . .
O9 Gd1 N2 108.86(18) . .
O9 Gd1 O1 140.63(16) . .
O9 Gd1 O3 100.39(17) . .
O9 Gd1 O5 77.37(17) . .
O9 Gd1 O7 77.18(17) . .
O20 Gd1 N1 111.99(18) 2_154 .
O20 Gd1 N2 152.00(16) 2_154 .
O20 Gd1 O1 75.00(17) 2_154 .
O20 Gd1 O3 82.14(16) 2_154 .
O20 Gd1 O5 93.42(17) 2_154 .
O20 Gd1 O7 144.44(16) 2_154 .
O20 Gd1 O9 81.84(18) 2_154 .
N3 Gd2 Na8 110.99(14) . .
N4 Gd2 Na8 166.28(13) . .
N4 Gd2 N3 69.92(19) . .
O11 Gd2 Na8 46.23(13) . .
O11 Gd2 N3 64.76(18) . .
O11 Gd2 N4 132.35(18) . .
O11 Gd2 O13 100.31(18) . .
O11 Gd2 O15 161.68(18) . .
O11 Gd2 O17 86.18(17) . .
O11 Gd2 O21 75.18(17) . 2_255
O13 Gd2 Na8 119.49(14) . .
O13 Gd2 N3 66.81(17) . .
O13 Gd2 N4 73.85(18) . .
O13 Gd2 O17 131.57(17) . .
O13 Gd2 O21 77.40(18) . 2_255
O15 Gd2 Na8 115.73(13) . .
O15 Gd2 N3 133.07(18) . .
O15 Gd2 N4 65.85(18) . .
O15 Gd2 O13 86.28(17) . .
O15 Gd2 O17 102.31(18) . .
O15 Gd2 O21 89.82(17) . 2_255
O17 Gd2 Na8 99.59(13) . .
O17 Gd2 N3 73.43(18) . .
O17 Gd2 N4 67.21(17) . .
O19 Gd2 Na8 44.98(14) . .
O19 Gd2 N3 135.09(17) . .
O19 Gd2 N4 124.29(19) . .
O19 Gd2 O11 81.86(17) . .
O19 Gd2 O13 153.02(18) . .
O19 Gd2 O15 84.63(17) . .
O19 Gd2 O17 75.29(18) . .
O19 Gd2 O21 77.23(18) . 2_255
O21 Gd2 Na8 49.47(13) 2_255 .
O21 Gd2 N3 118.43(18) 2_255 .
O21 Gd2 N4 143.07(17) 2_255 .
O21 Gd2 O17 148.62(17) 2_255 .
Na6 Na1 Na7 117.60(11) . .
Na6 Na1 Na8 108.93(11) . .
Na7 Na1 Na8 95.30(10) . .
Na9 Na1 Na6 91.10(9) . .
Na9 Na1 Na7 66.69(7) . .
Na9 Na1 Na8 158.08(11) . .
O5 Na1 Na6 81.23(15) . .
O5 Na1 Na7 148.9(2) . .
O5 Na1 Na8 101.68(15) . .
O5 Na1 Na9 89.80(17) . .
O5 Na1 O6 52.21(17) . .
O5 Na1 O22 135.5(3) . 2_255
O5 Na1 C6 26.36(18) . .
O5 Na1 O3W 73.93(19) . .
O5 Na1 O4W 80.2(2) . .
O6 Na1 Na6 33.39(12) . .
O6 Na1 Na7 150.99(17) . .
O6 Na1 Na8 96.63(16) . .
O6 Na1 Na9 105.13(16) . .
O6 Na1 O22 85.3(3) . 2_255
O6 Na1 C6 25.87(18) . .
O22 Na1 Na6 64.4(2) 2_255 .
O22 Na1 Na7 75.3(2) 2_255 .
O22 Na1 Na8 66.9(2) 2_255 .
O22 Na1 Na9 116.9(2) 2_255 .
C6 Na1 Na6 56.69(17) . .
C6 Na1 Na7 165.22(19) . .
C6 Na1 Na8 99.46(17) . .
C6 Na1 Na9 98.99(17) . .
C6 Na1 O22 110.1(3) . 2_255
O3W Na1 Na6 113.72(17) . .
O3W Na1 Na7 114.74(17) . .
O3W Na1 Na8 29.55(13) . .
O3W Na1 Na9 147.0(2) . .
O3W Na1 O6 87.54(19) . .
O3W Na1 O22 94.0(3) . 2_255
O3W Na1 C6 79.1(2) . .
O3W Na1 O4W 104.3(2) . .
O4W Na1 Na6 130.52(18) . .
O4W Na1 Na7 68.78(15) . .
O4W Na1 Na8 119.56(17) . .
O4W Na1 Na9 43.66(13) . .
O4W Na1 O6 125.8(2) . .
O4W Na1 O22 143.8(3) . 2_255
O4W Na1 C6 103.9(2) . .
O5W Na1 Na6 131.60(19) . .
O5W Na1 Na7 34.05(13) . .
O5W Na1 Na8 61.78(15) . .
O5W Na1 Na9 98.41(16) . .
O5W Na1 O5 145.5(2) . .
O5W Na1 O6 151.1(3) . .
O5W Na1 O22 69.1(3) . 2_255
O5W Na1 C6 160.5(2) . .
O5W Na1 O3W 81.5(2) . .
O5W Na1 O4W 83.0(2) . .
O16W Na1 Na6 54.52(15) . .
O16W Na1 Na7 74.36(16) . .
O16W Na1 Na8 147.7(2) . .
O16W Na1 Na9 42.13(14) . .
O16W Na1 O5 102.3(2) . .
O16W Na1 O6 81.5(2) . .
O16W Na1 O22 80.8(3) . 2_255
O16W Na1 C6 92.6(2) . .
O16W Na1 O3W 168.2(3) . .
O16W Na1 O4W 85.7(2) . .
O16W Na1 O5W 106.2(2) . .
Na3 Na2 Na4 152.32(14) . 1_566
Na6 Na2 Na3 62.28(10) 2_255 .
Na6 Na2 Na4 145.40(14) 2_255 1_566
O8 Na2 Na3 48.75(14) 2_155 .
O8 Na2 Na4 140.85(19) 2_155 1_566
O8 Na2 Na6 47.54(14) 2_155 2_255
O18 Na2 Na3 48.10(14) . .
O18 Na2 Na4 141.34(19) . 1_566
O18 Na2 Na6 48.03(16) . 2_255
O18 Na2 O8 77.45(19) . 2_155
O18 Na2 O6W 96.7(3) . .
O6W Na2 Na3 128.0(3) . .
O6W Na2 Na4 44.8(2) . 1_566
O6W Na2 Na6 127.1(2) . 2_255
O6W Na2 O8 173.9(3) . 2_155
O7W Na2 Na3 128.76(19) . .
O7W Na2 Na4 43.60(16) . 1_566
O7W Na2 Na6 127.7(2) . 2_255
O7W Na2 O8 97.5(2) . 2_155
O7W Na2 O18 174.9(3) . .
O7W Na2 O6W 88.3(3) . .
O8W Na2 Na3 50.80(16) . .
O8W Na2 Na4 101.52(19) . 1_566
O8W Na2 Na6 113.08(19) . 2_255
O8W Na2 O8 84.7(2) . 2_155
O8W Na2 O18 83.7(2) . .
O8W Na2 O6W 96.4(3) . .
O8W Na2 O7W 96.7(2) . .
O11W Na2 Na3 112.9(2) . .
O11W Na2 Na4 94.8(2) . 1_566
O11W Na2 Na6 50.65(19) . 2_255
O11W Na2 O8 82.0(2) . 2_155
O11W Na2 O18 84.3(3) . .
O11W Na2 O6W 96.0(3) . .
O11W Na2 O7W 94.3(3) . .
O11W Na2 O8W 163.7(3) . .
Na2 Na3 Na6 58.78(10) . 2_255
O8 Na3 Na2 50.22(14) 2_155 .
O8 Na3 Na6 45.94(13) 2_155 2_255
O8 Na3 O8W 82.4(2) 2_155 .
O16 Na3 Na2 125.45(18) 1_455 .
O16 Na3 Na6 136.16(18) 1_455 2_255
O16 Na3 O8 99.5(2) 1_455 2_155
O16 Na3 O18 172.6(2) 1_455 .
O16 Na3 O8W 92.5(2) 1_455 .
O16 Na3 O9W 104.0(2) 1_455 .
O16 Na3 O10W 94.9(2) 1_455 .
O18 Na3 Na2 47.94(14) . .
O18 Na3 Na6 46.19(15) . 2_255
O18 Na3 O8 78.38(19) . 2_155
O18 Na3 O8W 80.2(2) . .
O18 Na3 O10W 88.9(2) . .
O8W Na3 Na2 46.44(16) . .
O8W Na3 Na6 105.21(17) . 2_255
O9W Na3 Na2 110.57(18) . .
O9W Na3 Na6 51.81(16) . 2_255
O9W Na3 O8 79.2(2) . 2_155
O9W Na3 O18 82.65(19) . .
O9W Na3 O8W 157.0(2) . .
O9W Na3 O10W 84.8(2) . .
O10W Na3 Na2 128.38(17) . .
O10W Na3 Na6 114.98(17) . 2_255
O10W Na3 O8 160.6(2) . 2_155
O10W Na3 O8W 110.0(2) . .
Na2 Na4 Na7 161.54(13) 1_544 2_254
Na5 Na4 Na2 140.78(14) . 1_544
Na5 Na4 Na7 57.60(9) . 2_254
O2 Na4 Na2 144.46(17) . 1_544
O2 Na4 Na5 47.84(15) . .
O2 Na4 Na7 42.97(13) . 2_254
O14 Na4 Na2 138.8(2) 2_254 1_544
O14 Na4 Na5 51.68(15) 2_254 .
O14 Na4 Na7 44.09(15) 2_254 2_254
O14 Na4 O2 76.2(2) 2_254 .
O14 Na4 O6W 95.0(3) 2_254 1_544
O14 Na4 O7W 174.7(3) 2_254 1_544
O14 Na4 O13W 87.5(2) 2_254 .
O6W Na4 Na2 43.9(2) 1_544 1_544
O6W Na4 Na5 122.6(3) 1_544 .
O6W Na4 Na7 132.1(2) 1_544 2_254
O6W Na4 O2 169.9(3) 1_544 .
O7W Na4 Na2 43.03(16) 1_544 1_544
O7W Na4 Na5 123.28(18) 1_544 .
O7W Na4 Na7 136.5(2) 1_544 2_254
O7W Na4 O2 101.5(2) 1_544 .
O7W Na4 O6W 86.8(3) 1_544 1_544
O13W Na4 Na2 91.95(18) . 1_544
O13W Na4 Na5 48.92(16) . .
O13W Na4 Na7 106.49(18) . 2_254
O13W Na4 O2 82.7(2) . .
O13W Na4 O6W 92.0(3) . 1_544
O13W Na4 O7W 87.4(2) . 1_544
O15W Na4 Na2 94.1(2) . 1_544
O15W Na4 Na5 124.9(2) . .
O15W Na4 Na7 67.5(2) . 2_254
O15W Na4 O2 93.7(3) . .
O15W Na4 O14 86.5(3) . 2_254
O15W Na4 O6W 90.8(3) . 1_544
O15W Na4 O7W 98.5(3) . 1_544
O15W Na4 O13W 173.6(3) . .
Na4 Na5 Na7 67.63(10) . 2_254
O2 Na5 Na4 49.94(15) . .
O2 Na5 Na7 48.26(13) . 2_254
O2 Na5 O14 74.29(19) . 2_254
O2 Na5 O13W 83.8(2) . .
O2 Na5 O14W 153.4(2) . .
O12 Na5 Na4 139.82(19) 2_154 .
O12 Na5 Na7 127.95(19) 2_154 2_254
O12 Na5 O2 108.5(2) 2_154 .
O12 Na5 O14 173.2(2) 2_154 2_254
O12 Na5 O2W 90.0(2) 2_154 .
O12 Na5 O13W 103.4(2) 2_154 .
O12 Na5 O14W 96.6(2) 2_154 .
O14 Na5 Na4 46.68(14) 2_254 .
O14 Na5 Na7 49.22(14) 2_254 2_254
O2W Na5 Na4 113.76(17) . .
O2W Na5 Na7 46.15(14) . 2_254
O2W Na5 O2 80.1(2) . .
O2W Na5 O14 84.38(19) . 2_254
O2W Na5 O13W 161.7(2) . .
O2W Na5 O14W 108.9(3) . .
O13W Na5 Na4 48.23(16) . .
O13W Na5 Na7 115.82(18) . 2_254
O13W Na5 O14 82.9(2) . 2_254
O14W Na5 Na4 104.7(2) . .
O14W Na5 Na7 120.5(2) . 2_254
O14W Na5 O14 81.7(2) . 2_254
O14W Na5 O13W 82.2(2) . .
Na2 Na6 Na1 160.47(13) 2_255 .
Na2 Na6 Na3 58.94(10) 2_255 2_255
Na3 Na6 Na1 123.80(13) 2_255 .
O6 Na6 Na1 39.18(15) . .
O6 Na6 Na2 125.79(19) . 2_255
O6 Na6 Na3 145.3(2) . 2_255
O6 Na6 O8 166.4(3) . 1_655
O6 Na6 O18 107.5(2) . 2_255
O6 Na6 O9W 116.9(2) . 2_255
O6 Na6 O11W 89.3(2) . 2_255
O6 Na6 O12W 87.4(2) . .
O8 Na6 Na1 147.68(17) 1_655 .
O8 Na6 Na2 50.51(14) 1_655 2_255
O8 Na6 Na3 47.34(15) 1_655 2_255
O8 Na6 O18 79.61(19) 1_655 2_255
O8 Na6 O9W 75.61(18) 1_655 2_255
O8 Na6 O11W 80.3(2) 1_655 2_255
O8 Na6 O12W 83.2(2) 1_655 .
O18 Na6 Na1 117.42(17) 2_255 .
O18 Na6 Na2 48.05(15) 2_255 2_255
O18 Na6 Na3 46.35(13) 2_255 2_255
O18 Na6 O9W 77.95(19) 2_255 2_255
O18 Na6 O11W 80.2(3) 2_255 2_255
O18 Na6 O12W 159.5(2) 2_255 .
O9W Na6 Na1 81.31(15) 2_255 .
O9W Na6 Na2 104.57(16) 2_255 2_255
O9W Na6 Na3 45.64(13) 2_255 2_255
O11W Na6 Na1 127.51(19) 2_255 .
O11W Na6 Na2 45.47(19) 2_255 2_255
O11W Na6 Na3 104.4(2) 2_255 2_255
O11W Na6 O9W 149.9(2) 2_255 2_255
O12W Na6 Na1 83.02(16) . .
O12W Na6 Na2 111.82(19) . 2_255
O12W Na6 Na3 124.69(16) . 2_255
O12W Na6 O9W 108.4(2) . 2_255
O12W Na6 O11W 86.0(3) . 2_255
Na1 Na7 Na9 51.93(7) . .
Na4 Na7 Na1 166.96(12) 2_254 .
Na4 Na7 Na9 141.12(10) 2_254 .
Na5 Na7 Na1 120.51(12) 2_254 .
Na5 Na7 Na4 54.77(9) 2_254 2_254
Na5 Na7 Na9 126.93(10) 2_254 .
O2 Na7 Na1 145.11(17) 2_254 .
O2 Na7 Na4 42.88(14) 2_254 2_254
O2 Na7 Na5 46.18(14) 2_254 2_254
O2 Na7 Na9 105.96(15) 2_254 .
O2 Na7 O14 73.02(18) 2_254 .
O4 Na7 Na1 91.30(16) 2_154 .
O4 Na7 Na4 88.11(16) 2_154 2_254
O4 Na7 Na5 138.63(18) 2_154 2_254
O4 Na7 Na9 92.92(15) 2_154 .
O4 Na7 O2 119.0(2) 2_154 2_254
O4 Na7 O14 91.2(2) 2_154 .
O14 Na7 Na1 126.75(16) . .
O14 Na7 Na4 40.27(14) . 2_254
O14 Na7 Na5 49.34(14) . 2_254
O14 Na7 Na9 175.71(16) . .
O1W Na7 Na1 80.72(16) . .
O1W Na7 Na4 112.26(17) . 2_254
O1W Na7 Na5 120.61(17) . 2_254
O1W Na7 Na9 29.16(13) . .
O1W Na7 O2 83.49(19) . 2_254
O1W Na7 O4 87.9(2) . 2_154
O1W Na7 O14 152.5(2) . .
O1W Na7 O2W 105.4(2) . 2_254
O1W Na7 O5W 111.6(2) . .
O2W Na7 Na1 76.70(15) 2_254 .
O2W Na7 Na4 100.02(16) 2_254 2_254
O2W Na7 Na5 45.27(15) 2_254 2_254
O2W Na7 Na9 91.95(16) 2_254 .
O2W Na7 O2 77.82(19) 2_254 2_254
O2W Na7 O4 160.2(2) 2_254 2_154
O2W Na7 O14 83.8(2) 2_254 .
O5W Na7 Na1 34.98(15) . .
O5W Na7 Na4 132.75(18) . 2_254
O5W Na7 Na5 113.30(17) . 2_254
O5W Na7 Na9 84.89(15) . .
O5W Na7 O2 159.4(2) . 2_254
O5W Na7 O4 76.9(2) . 2_154
O5W Na7 O14 94.8(2) . .
O5W Na7 O2W 84.45(19) . 2_254
Gd2 Na8 Na1 103.36(8) . .
O11 Na8 Gd2 43.95(12) . .
O11 Na8 Na1 91.03(15) . .
O11 Na8 O21 69.70(17) . 2_255
O11 Na8 C16 172.8(2) . 2_255
O15 Na8 Gd2 119.10(15) 2_255 .
O15 Na8 Na1 85.49(15) 2_255 .
O15 Na8 O11 161.2(2) 2_255 .
O15 Na8 O21 92.05(18) 2_255 2_255
O15 Na8 C16 22.68(18) 2_255 2_255
O19 Na8 Gd2 42.86(12) . .
O19 Na8 Na1 137.82(16) . .
O19 Na8 O11 78.10(19) . .
O19 Na8 O15 92.12(19) . 2_255
O19 Na8 O21 71.53(18) . 2_255
O19 Na8 C16 109.1(2) . 2_255
O21 Na8 Gd2 44.05(12) 2_255 .
O21 Na8 Na1 66.49(14) 2_255 .
O21 Na8 C16 111.3(2) 2_255 2_255
C16 Na8 Gd2 141.63(17) 2_255 .
C16 Na8 Na1 83.03(15) 2_255 .
O3W Na8 Gd2 129.71(16) . .
O3W Na8 Na1 30.99(14) . .
O3W Na8 O11 100.6(2) . .
O3W Na8 O15 85.9(2) . 2_255
O3W Na8 O19 168.7(2) . .
O3W Na8 O21 97.42(19) . 2_255
O3W Na8 C16 72.2(2) . 2_255
O3W Na8 O17W 92.1(2) . .
O17W Na8 Gd2 109.28(17) . .
O17W Na8 Na1 119.64(18) . .
O17W Na8 O11 80.01(19) . .
O17W Na8 O15 117.7(2) . 2_255
O17W Na8 O19 98.7(2) . .
O17W Na8 O21 149.4(2) . 2_255
O17W Na8 C16 99.3(2) . 2_255
Na1 Na9 Na1 180.000(1) . 2_254
Na1 Na9 Na7 118.62(7) 2_254 .
Na1 Na9 Na7 61.38(7) . .
Na1 Na9 Na7 61.38(7) 2_254 2_254
Na1 Na9 Na7 118.62(7) . 2_254
Na7 Na9 Na7 180.0 2_254 .
O1W Na9 Na1 89.90(14) . .
O1W Na9 Na1 90.10(14) 2_254 .
O1W Na9 Na1 89.90(14) 2_254 2_254
O1W Na9 Na1 90.10(14) . 2_254
O1W Na9 Na7 151.09(13) . 2_254
O1W Na9 Na7 28.91(13) 2_254 2_254
O1W Na9 Na7 151.09(13) 2_254 .
O1W Na9 Na7 28.91(13) . .
O1W Na9 O1W 180.000(1) 2_254 .
O1W Na9 O4W 81.65(17) . .
O1W Na9 O4W 81.65(17) 2_254 2_254
O1W Na9 O4W 98.35(17) 2_254 .
O1W Na9 O4W 98.35(17) . 2_254
O1W Na9 O16W 94.68(19) . .
O1W Na9 O16W 85.32(19) 2_254 .
O1W Na9 O16W 85.32(19) . 2_254
O1W Na9 O16W 94.68(19) 2_254 2_254
O4W Na9 Na1 135.32(14) 2_254 .
O4W Na9 Na1 44.68(14) . .
O4W Na9 Na1 44.68(14) 2_254 2_254
O4W Na9 Na1 135.32(14) . 2_254
O4W Na9 Na7 114.47(13) 2_254 .
O4W Na9 Na7 65.53(13) . .
O4W Na9 Na7 65.53(13) 2_254 2_254
O4W Na9 Na7 114.47(13) . 2_254
O4W Na9 O4W 180.000(1) 2_254 .
O16W Na9 Na1 41.48(14) 2_254 2_254
O16W Na9 Na1 41.48(14) . .
O16W Na9 Na1 138.52(14) . 2_254
O16W Na9 Na1 138.52(14) 2_254 .
O16W Na9 Na7 70.36(14) 2_254 2_254
O16W Na9 Na7 109.64(14) . 2_254
O16W Na9 Na7 109.64(14) 2_254 .
O16W Na9 Na7 70.36(14) . .
O16W Na9 O4W 93.92(18) 2_254 .
O16W Na9 O4W 86.08(18) . .
O16W Na9 O4W 93.92(18) . 2_254
O16W Na9 O4W 86.08(18) 2_254 2_254
O16W Na9 O16W 180.00(16) . 2_254
O9 P1 O20 112.2(3) . .
O10 P1 O9 112.1(3) . .
O10 P1 O20 113.2(3) . .
O19 P2 O21 112.4(3) . .
O22 P2 O19 130.6(5) . .
O22 P2 O21 109.1(5) . .
O22 P2 O22A 59.2(6) . .
O22A P2 O19 112.5(4) . .
O22A P2 O21 124.6(4) . .
C1 N1 Gd1 105.3(4) . .
C1 N1 C3 109.8(5) . .
C1 N1 C9 108.6(5) . .
C3 N1 Gd1 109.5(4) . .
C3 N1 C9 111.4(5) . .
C9 N1 Gd1 112.0(4) . .
C5 N2 Gd1 109.1(4) . .
C5 N2 C10 112.7(5) . .
C7 N2 Gd1 104.7(4) . .
C7 N2 C5 109.3(5) . .
C7 N2 C10 108.2(5) . .
C10 N2 Gd1 112.7(4) . .
C11 N3 Gd2 108.7(4) . .
C11 N3 C13 109.5(6) . .
C11 N3 C19 109.7(6) . .
C13 N3 Gd2 106.5(4) . .
C19 N3 Gd2 110.3(4) . .
C19 N3 C13 112.1(6) . .
C15 N4 Gd2 108.8(4) . .
C15 N4 C17 109.0(6) . .
C15 N4 C20 109.8(5) . .
C17 N4 Gd2 107.5(4) . .
C17 N4 C20 110.8(6) . .
C20 N4 Gd2 110.8(4) . .
C2 O1 Gd1 120.8(4) . .
Na4 O2 Na7 94.15(19) . 2_254
Na5 O2 Na4 82.2(2) . .
Na5 O2 Na7 85.56(18) . 2_254
C2 O2 Na4 131.0(5) . .
C2 O2 Na5 119.8(4) . .
C2 O2 Na7 128.1(5) . 2_254
C4 O3 Gd1 123.7(5) . .
C4 O4 Na7 155.6(5) . 2_154
Gd1 O5 Na1 137.1(2) . .
C6 O5 Gd1 127.1(5) . .
C6 O5 Na1 95.4(4) . .
Na6 O6 Na1 107.4(2) . .
C6 O6 Na1 87.7(4) . .
C6 O6 Na6 144.5(5) . .
C8 O7 Gd1 119.8(4) . .
Na3 O8 Na2 81.03(19) 2_155 2_155
Na6 O8 Na2 81.95(18) 1_455 2_155
Na6 O8 Na3 86.7(2) 1_455 2_155
C8 O8 Na2 140.2(5) . 2_155
C8 O8 Na3 120.8(5) . 2_155
C8 O8 Na6 128.3(5) . 1_455
P1 O9 Gd1 145.2(3) . .
Gd2 O11 Na8 89.82(18) . .
C12 O11 Gd2 122.6(5) . .
C12 O11 Na8 136.2(5) . .
C12 O12 Na5 135.9(5) . 2_154
P1 O20 Gd1 144.5(3) . 2_154
C14 O13 Gd2 121.7(4) . .
Na4 O14 Na5 81.64(18) 2_254 2_254
Na4 O14 Na7 95.6(2) 2_254 .
Na7 O14 Na5 81.44(18) . 2_254
C14 O14 Na4 141.1(5) . 2_254
C14 O14 Na5 125.8(5) . 2_254
C14 O14 Na7 113.7(5) . .
Gd2 O15 Na8 124.8(2) . 2_255
C16 O15 Gd2 125.0(5) . .
C16 O15 Na8 108.9(5) . 2_255
C16 O16 Na3 135.1(5) . 1_655
C18 O17 Gd2 123.2(5) . .
Na2 O18 Na3 83.96(18) . .
Na6 O18 Na2 83.9(2) 2_255 .
Na6 O18 Na3 87.46(19) 2_255 .
C18 O18 Na2 136.4(5) . .
C18 O18 Na3 129.9(5) . .
C18 O18 Na6 118.9(5) . 2_255
Gd2 O19 Na8 92.16(19) . .
P2 O19 Gd2 137.6(3) . .
P2 O19 Na8 126.8(3) . .
Gd2 O21 Na8 86.48(17) 2_255 2_255
P2 O21 Gd2 137.3(3) . 2_255
P2 O21 Na8 116.0(3) . 2_255
P2 O22 Na1 126.1(6) . 2_255
N1 C1 C2 109.3(6) . .
O1 C2 C1 116.6(6) . .
O2 C2 O1 125.0(7) . .
O2 C2 C1 118.4(7) . .
N1 C3 C4 110.7(6) . .
O3 C4 C3 117.5(6) . .
O4 C4 O3 123.9(7) . .
O4 C4 C3 118.6(6) . .
N2 C5 C6 109.9(6) . .
O5 C6 Na1 58.2(4) . .
O5 C6 C5 116.1(6) . .
O6 C6 Na1 66.4(4) . .
O6 C6 O5 124.6(7) . .
O6 C6 C5 119.3(7) . .
C5 C6 Na1 173.9(5) . .
N2 C7 C8 111.3(6) . .
O7 C8 C7 116.3(6) . .
O8 C8 O7 125.2(7) . .
O8 C8 C7 118.5(7) . .
N1 C9 C10 112.8(6) . .
N2 C10 C9 112.1(6) . .
N3 C11 C12 112.0(6) . .
O11 C12 C11 117.0(7) . .
O12 C12 O11 124.1(7) . .
O12 C12 C11 118.8(6) . .
N3 C13 C14 115.2(6) . .
O13 C14 C13 117.1(6) . .
O14 C14 O13 124.3(7) . .
O14 C14 C13 118.6(7) . .
N4 C15 C16 112.5(6) . .
O15 C16 Na8 48.5(4) . 2_255
O15 C16 C15 116.4(7) . .
O16 C16 Na8 77.3(4) . 2_255
O16 C16 O15 125.8(7) . .
O16 C16 C15 117.8(7) . .
C15 C16 Na8 164.9(5) . 2_255
N4 C17 C18 114.5(6) . .
O17 C18 C17 117.3(7) . .
O18 C18 O17 125.1(7) . .
O18 C18 C17 117.5(7) . .
N3 C19 C20 112.7(6) . .
N4 C20 C19 112.2(6) . .
Na7 O1W Na9 121.9(2) . .
Na5 O2W Na7 88.6(2) . 2_254
Na8 O3W Na1 119.5(2) . .
Na9 O4W Na1 91.67(18) . .
Na7 O5W Na1 111.0(2) . .
Na2 O6W Na4 91.3(4) . 1_566
Na2 O7W Na4 93.4(2) . 1_566
Na2 O8W Na3 82.8(2) . .
Na3 O9W Na6 82.55(19) . 2_255
Na2 O11W Na6 83.9(3) . 2_255
Na4 O13W Na5 82.8(2) . .
Na1 O16W Na9 96.4(2) . .
O1A Cl3 O1B 105.2(10) . .
Cl3 O1A O1B 119.6(12) . 2_165
O1A O1B Cl3 135.1(15) 2_165 .

loop_
_geom_bond_atom_site_label_1
_geom_bond_atom_site_label_2
_geom_bond_distance
_geom_bond_site_symmetry_2
Gd1 N1 2.611(6) .
Gd1 N2 2.622(6) .
Gd1 O1 2.447(5) .
Gd1 O3 2.427(5) .
Gd1 O5 2.358(5) .
Gd1 O7 2.457(4) .
Gd1 O9 2.309(5) .
Gd1 O20 2.289(5) 2_154
Gd2 N3 2.611(6) .
Gd2 N4 2.592(6) .
Gd2 O11 2.358(5) .
Gd2 O13 2.365(5) .
Gd2 O15 2.363(5) .
Gd2 O17 2.372(5) .
Gd2 O19 2.312(5) .
Gd2 O21 2.366(5) 2_255
Na1 O5 2.434(6) .
Na1 O6 2.614(6) .
Na1 O22 3.019(13) 2_255
Na1 C6 2.850(8) .
Na1 O3W 2.487(6) .
Na1 O4W 2.496(7) .
Na1 O5W 2.430(6) .
Na1 O16W 2.366(6) .
Na2 O8 2.510(6) 2_155
Na2 O18 2.409(6) .
Na2 O6W 2.424(10) .
Na2 O7W 2.390(7) .
Na2 O8W 2.357(7) .
Na2 O11W 2.309(8) .
Na3 O8 2.456(6) 2_155
Na3 O16 2.325(5) 1_455
Na3 O18 2.415(5) .
Na3 O8W 2.520(6) .
Na3 O9W 2.404(6) .
Na3 O10W 2.444(6) .
Na4 O2 2.480(6) .
Na4 O14 2.361(6) 2_254
Na4 O6W 2.465(9) 1_544
Na4 O7W 2.416(7) 1_544
Na4 O13W 2.413(7) .
Na4 O15W 2.333(8) .
Na5 O2 2.402(6) .
Na5 O12 2.338(6) 2_154
Na5 O14 2.546(6) 2_254
Na5 O2W 2.358(6) .
Na5 O13W 2.439(7) .
Na5 O14W 2.407(7) .
Na6 O6 2.277(6) .
Na6 O8 2.400(6) 1_655
Na6 O18 2.408(6) 2_255
Na6 O9W 2.642(7) 2_255
Na6 O11W 2.505(8) 2_255
Na6 O12W 2.478(6) .
Na7 O2 2.484(5) 2_254
Na7 O4 2.451(6) 2_154
Na7 O14 2.541(6) .
Na7 O1W 2.359(6) .
Na7 O2W 2.394(6) 2_254
Na7 O5W 2.373(6) .
Na8 O11 2.453(6) .
Na8 O15 2.449(6) 2_255
Na8 O19 2.403(6) .
Na8 O21 2.587(6) 2_255
Na8 C16 3.097(8) 2_255
Na8 O3W 2.382(6) .
Na8 O17W 2.388(6) .
Na9 O1W 2.377(5) 2_254
Na9 O1W 2.377(5) .
Na9 O4W 2.451(5) .
Na9 O4W 2.451(5) 2_254
Na9 O16W 2.396(5) 2_254
Na9 O16W 2.396(5) .
P1 O9 1.529(5) .
P1 O10 1.524(5) .
P1 O20 1.532(5) .
P2 O19 1.506(5) .
P2 O21 1.515(5) .
P2 O22 1.429(11) .
P2 O22A 1.461(8) .
N1 C1 1.465(9) .
N1 C3 1.470(8) .
N1 C9 1.496(9) .
N2 C5 1.480(8) .
N2 C7 1.469(9) .
N2 C10 1.480(9) .
N3 C11 1.467(9) .
N3 C13 1.496(9) .
N3 C19 1.488(9) .
N4 C15 1.469(9) .
N4 C17 1.486(9) .
N4 C20 1.486(9) .
O1 C2 1.259(9) .
O2 Na7 2.484(5) 2_254
O2 C2 1.258(8) .
O3 C4 1.271(8) .
O4 Na7 2.451(6) 2_154
O4 C4 1.247(8) .
O5 C6 1.271(8) .
O6 C6 1.244(8) .
O7 C8 1.271(9) .
O8 Na2 2.510(6) 2_155
O8 Na3 2.456(6) 2_155
O8 Na6 2.400(6) 1_455
O8 C8 1.247(9) .
O11 C12 1.276(8) .
O12 Na5 2.338(6) 2_154
O12 C12 1.237(8) .
O20 Gd1 2.289(5) 2_154
O13 C14 1.280(9) .
O14 Na4 2.361(6) 2_254
O14 Na5 2.546(6) 2_254
O14 C14 1.233(8) .
O15 Na8 2.449(6) 2_255
O15 C16 1.262(9) .
O16 Na3 2.325(5) 1_655
O16 C16 1.228(9) .
O17 C18 1.268(9) .
O18 Na6 2.408(6) 2_255
O18 C18 1.243(9) .
O21 Gd2 2.366(5) 2_255
O21 Na8 2.587(6) 2_255
O22 Na1 3.019(13) 2_255
C1 C2 1.523(10) .
C3 C4 1.530(10) .
C5 C6 1.534(10) .
C7 C8 1.518(10) .
C9 C10 1.503(10) .
C11 C12 1.525(10) .
C13 C14 1.515(10) .
C15 C16 1.540(10) .
C16 Na8 3.097(8) 2_255
C17 C18 1.529(10) .
C19 C20 1.530(10) .
O2W Na7 2.394(6) 2_254
O6W Na4 2.465(9) 1_566
O7W Na4 2.416(7) 1_566
O9W Na6 2.642(7) 2_255
O11W Na6 2.505(8) 2_255
O20W O20W 1.202(11) 2_155
Cl3 O1A 1.358(18) .
Cl3 O1B 1.67(2) .
O1C O1E 0.95(2) .
O1A O1B 1.40(3) 2_165
O1B O1A 1.40(3) 2_165
